data_7103735
loop_
_publ_author_name
'Daniel Mindiola'
'Falguni Basuli'
'John C. Huffman'

_publ_section_title
;
Snapshots of an oxidatively induced alpha-hydrogen
abstraction reaction to prepare a terminal and four-coordinate titanium
imide
;
_journal_name_full 'Chemical communications (Cambridge, England)'
_journal_paper_doi 10.1039/b304633h
_journal_year 2003
_chemical_formula_structural '[Ti(C29H41N2)(NHC6H3iPr2)2]+ [B(C6F5)4]- Et2O'
_chemical_formula_sum 'C81 H87 B F20 N4 O Ti'
_chemical_formula_weight 1571.26
_chemical_name_systematic
; 
? 
;
_space_group_IT_number 14
_symmetry_cell_setting monoclinic
_symmetry_space_group_name_Hall '-P 2ybc'
_symmetry_space_group_name_H-M 'P 1 21/c 1'
_atom_sites_solution_hydrogens geom
_atom_sites_solution_primary direct
_atom_sites_solution_secondary difmap
_audit_creation_date 10/27/2002
_audit_creation_method SHELXL-97
_cell_angle_alpha 90.00
_cell_angle_beta 93.2700(10)
_cell_angle_gamma 90.00
_cell_formula_units_Z 4
_cell_length_a 13.8639(6)
_cell_length_b 39.2661(16)
_cell_length_c 13.9675(6)
_cell_measurement_reflns_used 7190
_cell_measurement_temperature 136(2)
_cell_measurement_theta_max 27.44
_cell_measurement_theta_min 2.37
_cell_volume 7591.3(6)
_computing_cell_refinement 'SAINT (Bruker, 1999)'
_computing_data_collection 'SMART (Bruker, 1999)'
_computing_data_reduction 'SAINT (Bruker, 1999), XTEL (local package)'
_computing_structure_refinement 'SHELXL-97 (Sheldrick, 1997)'
_computing_structure_solution 'SHELXS-97 (Sheldrick, 1990)'
_diffrn_ambient_temperature 136(2)
_diffrn_detector 'CCD area detector'
_diffrn_detector_area_resol_mean 44.52
_diffrn_detector_type 'Bruker SMART 6000'
_diffrn_measured_fraction_theta_full 0.997
_diffrn_measured_fraction_theta_max 0.997
_diffrn_measurement_details '   0.30 degree frames measured for  15.14 seconds each'
_diffrn_measurement_device 'three-circle goniometer with fixed chi'
_diffrn_measurement_device_type 'Bruker Platform goniometer'
_diffrn_measurement_method '\w scans'
_diffrn_radiation_source 'fine-focus sealed tube'
_diffrn_radiation_type MoK\a
_diffrn_radiation_wavelength 0.71073
_diffrn_reflns_av_R_equivalents 0.1095
_diffrn_reflns_av_sigmaI/netI 0.0941
_diffrn_reflns_limit_h_max 18
_diffrn_reflns_limit_h_min -18
_diffrn_reflns_limit_k_max 50
_diffrn_reflns_limit_k_min -51
_diffrn_reflns_limit_l_max 18
_diffrn_reflns_limit_l_min -18
_diffrn_reflns_number 111677
_diffrn_reflns_theta_full 27.55
_diffrn_reflns_theta_max 27.55
_diffrn_reflns_theta_min 2.07
_diffrn_standards_decay_% 0.0
_exptl_absorpt_coefficient_mu 0.210
_exptl_absorpt_correction_T_max 0.9691
_exptl_absorpt_correction_T_min 0.9396
_exptl_crystal_colour orange/red
_exptl_crystal_density_diffrn 1.375
_exptl_crystal_density_method 'not measured'
_exptl_crystal_description plate
_exptl_crystal_F_000 3264
_exptl_crystal_id MSC03054
_exptl_crystal_size_max 0.25
_exptl_crystal_size_mid 0.25
_exptl_crystal_size_min 0.07
_refine_diff_density_max 0.366
_refine_diff_density_min -0.395
_refine_diff_density_rms 0.059
_refine_ls_extinction_method none
_refine_ls_goodness_of_fit_ref 0.962
_refine_ls_hydrogen_treatment mixed
_refine_ls_matrix_type full
_refine_ls_number_parameters 1321
_refine_ls_number_reflns 17467
_refine_ls_number_restraints 0
_refine_ls_restrained_S_all 0.962
_refine_ls_R_factor_all 0.1144
_refine_ls_R_factor_gt 0.0443
_refine_ls_shift/su_max 0.020
_refine_ls_shift/su_mean 0.001
_refine_ls_structure_factor_coef Fsqd
_refine_ls_weighting_details 'calc w=1/[\s^2^(Fo^2^)+(0.0422P)^2^+0.0000P] where P=(Fo^2^+2Fc^2^)/3'
_refine_ls_weighting_scheme calc
_refine_ls_wR_factor_gt 0.0883
_refine_ls_wR_factor_ref 0.1116
_reflns_number_gt 9392
_reflns_number_total 17467
_reflns_threshold_expression >2sigma(I)
_cod_data_source_file b304633h.txt
_cod_data_source_block 03054
_cod_depositor_comments
;
The following automatic conversions were performed:
'_symmetry_cell_setting' value 'Monoclinic' changed to 'monoclinic'
according to '/home/saulius/struct/CIF-dictionaries/cif_core.dic'
dictionary named 'cif_core.dic' version 2.4.1 from 2010-06-29.

Automatic conversion script
Id: cif_fix_enum 1527 2010-12-29 10:47:43Z saulius 
;
_cod_original_sg_symbol_H-M 'P2(1)/c  '
_cod_database_code 7103735

loop_
_symmetry_equiv_pos_as_xyz
'x, y, z'
'-x, y+1/2, -z+1/2'
'-x, -y, -z'
'x, -y-1/2, z-1/2'

loop_
_atom_site_label
_atom_site_type_symbol
_atom_site_fract_x
_atom_site_fract_y
_atom_site_fract_z
_atom_site_U_iso_or_equiv
_atom_site_adp_type
_atom_site_occupancy
_atom_site_symmetry_multiplicity
_atom_site_calc_flag
_atom_site_refinement_flags
_atom_site_disorder_assembly
_atom_site_disorder_group
Ti1 Ti 0.05060(3) 0.116645(11) 0.25898(3) 0.01632(10) Uani 1 1 d . . .
N2 N 0.05595(14) 0.07043(5) 0.19682(13) 0.0166(4) Uani 1 1 d . . .
C3 C -0.02560(17) 0.05597(6) 0.15952(16) 0.0174(5) Uani 1 1 d . . .
C4 C -0.11165(18) 0.07482(6) 0.14407(17) 0.0194(5) Uani 1 1 d . . .
C5 C -0.12606(17) 0.10972(6) 0.14160(16) 0.0191(5) Uani 1 1 d . . .
N6 N -0.05541(14) 0.13248(5) 0.16794(13) 0.0163(4) Uani 1 1 d . . .
C7 C 0.14690(17) 0.05190(6) 0.19739(17) 0.0173(5) Uani 1 1 d . . .
C8 C 0.21106(18) 0.05998(6) 0.12689(17) 0.0203(5) Uani 1 1 d . . .
C9 C 0.29928(19) 0.04333(6) 0.1293(2) 0.0252(6) Uani 1 1 d . . .
C10 C 0.3243(2) 0.02001(7) 0.20015(19) 0.0258(6) Uani 1 1 d . . .
C11 C 0.26033(19) 0.01222(7) 0.26828(19) 0.0242(6) Uani 1 1 d . . .
C12 C 0.17005(18) 0.02763(6) 0.26872(17) 0.0215(6) Uani 1 1 d . . .
C13 C 0.1005(2) 0.01691(7) 0.34334(19) 0.0307(7) Uani 1 1 d . . .
C14 C 0.1338(3) 0.02998(10) 0.4425(2) 0.0431(8) Uani 1 1 d . . .
C15 C 0.0859(3) -0.02158(8) 0.3440(3) 0.0413(8) Uani 1 1 d . . .
C16 C 0.18431(19) 0.08545(7) 0.04816(19) 0.0253(6) Uani 1 1 d . . .
C17 C 0.2671(2) 0.10941(8) 0.0277(3) 0.0357(7) Uani 1 1 d . . .
C18 C 0.1434(3) 0.06801(8) -0.0427(2) 0.0353(7) Uani 1 1 d . . .
C19 C -0.0283(2) 0.01911(7) 0.1311(2) 0.0255(6) Uani 1 1 d . . .
C20 C -0.2246(2) 0.12275(8) 0.1081(2) 0.0252(6) Uani 1 1 d . . .
C21 C -0.06831(17) 0.16812(6) 0.14193(17) 0.0182(5) Uani 1 1 d . . .
C22 C -0.03429(17) 0.17902(6) 0.05361(17) 0.0215(6) Uani 1 1 d . . .
C23 C -0.04553(19) 0.21318(7) 0.0302(2) 0.0267(6) Uani 1 1 d . . .
C24 C -0.0867(2) 0.23594(7) 0.0911(2) 0.0281(6) Uani 1 1 d . . .
C25 C -0.12006(19) 0.22480(7) 0.17658(19) 0.0238(6) Uani 1 1 d . . .
C26 C -0.11283(17) 0.19083(6) 0.20367(17) 0.0202(5) Uani 1 1 d . . .
C27 C -0.15608(19) 0.17998(7) 0.29680(18) 0.0248(6) Uani 1 1 d . . .
C28 C -0.2634(2) 0.18963(8) 0.2964(2) 0.0337(7) Uani 1 1 d . . .
C29 C -0.1008(2) 0.19524(8) 0.3844(2) 0.0321(7) Uani 1 1 d . . .
C30 C 0.01083(19) 0.15462(7) -0.01554(18) 0.0250(6) Uani 1 1 d . . .
C31 C -0.0645(2) 0.13626(9) -0.0811(2) 0.0377(8) Uani 1 1 d . . .
C32 C 0.0842(2) 0.17134(9) -0.0773(2) 0.0379(8) Uani 1 1 d . . .
N33 N 0.16881(17) 0.13871(6) 0.25084(17) 0.0238(5) Uani 1 1 d . . .
C34 C 0.23148(19) 0.15657(6) 0.32068(18) 0.0261(6) Uani 1 1 d . . .
C35 C 0.21430(19) 0.19147(7) 0.33636(19) 0.0283(6) Uani 1 1 d . . .
C36 C 0.2695(2) 0.20756(8) 0.4090(2) 0.0391(8) Uani 1 1 d . . .
C37 C 0.3391(3) 0.19013(8) 0.4635(3) 0.0518(10) Uani 1 1 d . . .
C38 C 0.3575(3) 0.15681(8) 0.4449(3) 0.0531(10) Uani 1 1 d . . .
C39 C 0.3048(2) 0.13898(7) 0.3726(2) 0.0385(8) Uani 1 1 d . . .
C40 C 0.3359(3) 0.10313(8) 0.3486(2) 0.0463(9) Uani 1 1 d . . .
C41 C 0.4235(3) 0.10473(11) 0.2875(4) 0.0703(13) Uani 1 1 d . . .
C42 C 0.3559(5) 0.08093(10) 0.4373(4) 0.0824(18) Uani 1 1 d . . .
C43 C 0.1451(2) 0.21138(7) 0.2703(2) 0.0295(7) Uani 1 1 d . . .
C44 C 0.1927(3) 0.21928(9) 0.1769(2) 0.0397(8) Uani 1 1 d . . .
C45 C 0.1084(2) 0.24423(8) 0.3139(3) 0.0388(8) Uani 1 1 d . . .
N46 N 0.02677(17) 0.11675(6) 0.38977(15) 0.0234(5) Uani 1 1 d . . .
C47 C -0.02835(19) 0.11695(6) 0.47185(17) 0.0226(6) Uani 1 1 d . . .
C48 C 0.0103(2) 0.13228(7) 0.55753(18) 0.0304(7) Uani 1 1 d . . .
C49 C -0.0461(3) 0.13174(8) 0.6365(2) 0.0378(8) Uani 1 1 d . . .
C50 C -0.1361(3) 0.11724(8) 0.6338(2) 0.0413(8) Uani 1 1 d . . .
C51 C -0.1737(2) 0.10292(8) 0.5492(2) 0.0345(7) Uani 1 1 d . . .
C52 C -0.1215(2) 0.10228(6) 0.46730(18) 0.0254(6) Uani 1 1 d . . .
C53 C -0.1623(2) 0.08417(7) 0.3787(2) 0.0272(6) Uani 1 1 d . . .
C54 C -0.2691(2) 0.09199(9) 0.3541(3) 0.0410(8) Uani 1 1 d . . .
C55 C -0.1484(2) 0.04593(7) 0.3911(2) 0.0326(7) Uani 1 1 d . . .
C56 C 0.1106(2) 0.14741(8) 0.5684(2) 0.0379(8) Uani 1 1 d . . .
C57 C 0.1120(4) 0.18283(10) 0.6139(3) 0.0578(10) Uani 1 1 d . . .
C58 C 0.1779(4) 0.12307(13) 0.6258(4) 0.0743(14) Uani 1 1 d . . .
B59 B 0.5439(2) 0.10509(7) 0.8125(2) 0.0193(6) Uani 1 1 d . . .
C60 C 0.48079(17) 0.07698(6) 0.74729(17) 0.0209(6) Uani 1 1 d . . .
C61 C 0.38337(18) 0.06912(7) 0.75136(18) 0.0247(6) Uani 1 1 d . . .
C62 C 0.33899(19) 0.04212(7) 0.7022(2) 0.0305(7) Uani 1 1 d . . .
C63 C 0.3920(2) 0.02128(7) 0.6476(2) 0.0334(7) Uani 1 1 d . . .
C64 C 0.48925(19) 0.02752(7) 0.64100(19) 0.0272(6) Uani 1 1 d . . .
C65 C 0.52962(18) 0.05491(6) 0.68986(18) 0.0229(6) Uani 1 1 d . . .
F66 F 0.32543(10) 0.08761(4) 0.80593(10) 0.0297(4) Uani 1 1 d . . .
F67 F 0.24410(11) 0.03608(4) 0.71053(13) 0.0456(5) Uani 1 1 d . . .
F68 F 0.35066(12) -0.00537(4) 0.60049(13) 0.0513(5) Uani 1 1 d . . .
F69 F 0.54326(11) 0.00706(4) 0.58889(11) 0.0392(4) Uani 1 1 d . . .
F70 F 0.62574(10) 0.05964(4) 0.68002(10) 0.0258(3) Uani 1 1 d . . .
C71 C 0.47911(17) 0.13303(6) 0.86878(18) 0.0200(5) Uani 1 1 d . . .
C72 C 0.41229(17) 0.15308(6) 0.81588(18) 0.0220(6) Uani 1 1 d . . .
C73 C 0.36011(19) 0.17922(7) 0.8526(2) 0.0278(6) Uani 1 1 d . . .
C74 C 0.37374(19) 0.18736(6) 0.9475(2) 0.0279(6) Uani 1 1 d . . .
C75 C 0.43942(19) 0.16913(6) 1.00387(19) 0.0256(6) Uani 1 1 d . . .
C76 C 0.49019(18) 0.14290(6) 0.96424(18) 0.0214(6) Uani 1 1 d . . .
F77 F 0.39764(10) 0.14707(4) 0.72055(10) 0.0289(4) Uani 1 1 d . . .
F78 F 0.29635(11) 0.19706(4) 0.79597(12) 0.0387(4) Uani 1 1 d . . .
F79 F 0.32393(12) 0.21299(4) 0.98572(12) 0.0398(4) Uani 1 1 d . . .
F80 F 0.45402(12) 0.17685(4) 1.09769(11) 0.0365(4) Uani 1 1 d . . .
F81 F 0.55406(10) 0.12680(3) 1.02609(10) 0.0272(3) Uani 1 1 d . . .
C82 C 0.60686(17) 0.07935(6) 0.88626(17) 0.0178(5) Uani 1 1 d . . .
C83 C 0.55861(17) 0.06061(6) 0.95290(17) 0.0186(5) Uani 1 1 d . . .
C84 C 0.60068(18) 0.03648(6) 1.01353(18) 0.0220(6) Uani 1 1 d . . .
C85 C 0.69705(19) 0.02903(6) 1.00643(18) 0.0223(6) Uani 1 1 d . . .
C86 C 0.74823(17) 0.04577(6) 0.93999(18) 0.0202(5) Uani 1 1 d . . .
C87 C 0.70349(17) 0.07036(6) 0.88235(17) 0.0184(5) Uani 1 1 d . . .
F88 F 0.46274(10) 0.06576(3) 0.96127(10) 0.0257(3) Uani 1 1 d . . .
F89 F 0.54911(11) 0.02015(4) 1.07856(10) 0.0298(4) Uani 1 1 d . . .
F90 F 0.73973(11) 0.00534(4) 1.06431(10) 0.0311(4) Uani 1 1 d . . .
F91 F 0.84169(10) 0.03804(4) 0.92984(10) 0.0285(4) Uani 1 1 d . . .
F92 F 0.76021(9) 0.08559(3) 0.81977(10) 0.0234(3) Uani 1 1 d . . .
C93 C 0.61012(17) 0.13058(6) 0.74848(17) 0.0194(5) Uani 1 1 d . . .
C94 C 0.59718(18) 0.13626(6) 0.65077(18) 0.0227(6) Uani 1 1 d . . .
C95 C 0.6450(2) 0.16140(7) 0.60265(18) 0.0275(6) Uani 1 1 d . . .
C96 C 0.70833(19) 0.18246(6) 0.6521(2) 0.0288(6) Uani 1 1 d . . .
C97 C 0.72360(18) 0.17819(6) 0.74919(19) 0.0258(6) Uani 1 1 d . . .
C98 C 0.67513(18) 0.15288(6) 0.79396(17) 0.0209(5) Uani 1 1 d . . .
F99 F 0.53521(10) 0.11708(4) 0.59482(10) 0.0297(4) Uani 1 1 d . . .
F100 F 0.62904(12) 0.16496(4) 0.50708(11) 0.0407(4) Uani 1 1 d . . .
F101 F 0.75619(12) 0.20651(4) 0.60583(12) 0.0426(4) Uani 1 1 d . . .
F102 F 0.78649(11) 0.19884(4) 0.79836(11) 0.0358(4) Uani 1 1 d . . .
F103 F 0.69246(10) 0.15011(3) 0.89017(10) 0.0255(3) Uani 1 1 d . . .
C104 C 0.6588(3) 0.22307(11) 0.9995(3) 0.0606(11) Uani 1 1 d . . .
C105 C 0.5836(3) 0.24477(9) 0.9468(3) 0.0515(9) Uani 1 1 d . . .
O106 O 0.57178(16) 0.23287(6) 0.84984(16) 0.0525(6) Uani 1 1 d . . .
C107 C 0.5000(3) 0.25207(9) 0.7940(3) 0.0502(9) Uani 1 1 d . . .
C108 C 0.4915(3) 0.23756(11) 0.6948(3) 0.0575(10) Uani 1 1 d . . .
H109 H -0.1643(17) 0.0620(6) 0.1272(16) 0.018(6) Uiso 1 1 d . . .
H110 H 0.3444(18) 0.0487(6) 0.0814(18) 0.023(7) Uiso 1 1 d . . .
H111 H 0.3829(18) 0.0087(6) 0.2002(16) 0.017(6) Uiso 1 1 d . . .
H112 H 0.2760(18) -0.0040(6) 0.3175(18) 0.027(7) Uiso 1 1 d . . .
H113 H 0.0402(19) 0.0279(7) 0.3292(18) 0.030(7) Uiso 1 1 d . . .
H114 H 0.198(2) 0.0217(7) 0.4630(18) 0.029(7) Uiso 1 1 d . . .
H115 H 0.1469(19) 0.0545(7) 0.4469(18) 0.030(8) Uiso 1 1 d . . .
H116 H 0.084(3) 0.0250(9) 0.490(3) 0.072(12) Uiso 1 1 d . . .
H117 H 0.143(2) -0.0336(7) 0.368(2) 0.046(9) Uiso 1 1 d . . .
H118 H 0.070(2) -0.0313(8) 0.274(2) 0.053(9) Uiso 1 1 d . . .
H119 H 0.033(2) -0.0283(8) 0.386(2) 0.060(10) Uiso 1 1 d . . .
H120 H 0.1351(17) 0.0996(6) 0.0722(16) 0.017(6) Uiso 1 1 d . . .
H121 H 0.291(2) 0.1204(8) 0.089(2) 0.053(10) Uiso 1 1 d . . .
H122 H 0.320(2) 0.0960(7) -0.001(2) 0.043(8) Uiso 1 1 d . . .
H123 H 0.245(2) 0.1266(8) -0.017(2) 0.051(9) Uiso 1 1 d . . .
H124 H 0.192(2) 0.0530(7) -0.066(2) 0.041(9) Uiso 1 1 d . . .
H125 H 0.125(2) 0.0838(8) -0.096(2) 0.050(9) Uiso 1 1 d . . .
H126 H 0.093(2) 0.0535(7) -0.0313(19) 0.032(8) Uiso 1 1 d . . .
H127 H 0.037(2) 0.0092(7) 0.1252(19) 0.043(8) Uiso 1 1 d . . .
H128 H -0.059(2) 0.0170(7) 0.072(2) 0.051(9) Uiso 1 1 d . . .
H129 H -0.059(2) 0.0053(8) 0.179(2) 0.050(9) Uiso 1 1 d . . .
H130 H -0.224(2) 0.1406(8) 0.064(2) 0.048(9) Uiso 1 1 d . . .
H131 H -0.259(2) 0.1303(7) 0.165(2) 0.042(9) Uiso 1 1 d . . .
H132 H -0.260(2) 0.1040(8) 0.078(2) 0.050(9) Uiso 1 1 d . . .
H133 H -0.0235(16) 0.2206(6) -0.0267(17) 0.012(6) Uiso 1 1 d . . .
H134 H -0.0899(17) 0.2592(6) 0.0767(17) 0.022(7) Uiso 1 1 d . . .
H135 H -0.1471(17) 0.2404(6) 0.2193(17) 0.017(6) Uiso 1 1 d . . .
H136 H -0.1522(16) 0.1571(6) 0.3018(15) 0.012(6) Uiso 1 1 d . . .
H137 H -0.2694(19) 0.2133(7) 0.2974(18) 0.031(8) Uiso 1 1 d . . .
H138 H -0.294(2) 0.1811(7) 0.353(2) 0.045(9) Uiso 1 1 d . . .
H139 H -0.3003(19) 0.1804(7) 0.237(2) 0.033(8) Uiso 1 1 d . . .
H140 H -0.106(2) 0.2197(7) 0.3838(19) 0.038(8) Uiso 1 1 d . . .
H141 H -0.1305(19) 0.1875(7) 0.443(2) 0.031(8) Uiso 1 1 d . . .
H142 H -0.031(2) 0.1885(7) 0.3860(18) 0.032(8) Uiso 1 1 d . . .
H143 H 0.0388(17) 0.1368(6) 0.0198(17) 0.018(6) Uiso 1 1 d . . .
H144 H -0.111(2) 0.1222(8) -0.049(2) 0.054(10) Uiso 1 1 d . . .
H145 H -0.099(2) 0.1554(8) -0.115(2) 0.048(9) Uiso 1 1 d . . .
H146 H -0.030(2) 0.1206(7) -0.126(2) 0.047(9) Uiso 1 1 d . . .
H147 H 0.128(2) 0.1842(8) -0.036(2) 0.046(9) Uiso 1 1 d . . .
H148 H 0.051(2) 0.1885(8) -0.123(2) 0.056(10) Uiso 1 1 d . . .
H149 H 0.122(2) 0.1547(7) -0.113(2) 0.040(8) Uiso 1 1 d . . .
H150 H 0.177(3) 0.1419(10) 0.199(3) 0.084(16) Uiso 1 1 d . . .
H151 H 0.261(2) 0.2303(7) 0.4240(19) 0.036(8) Uiso 1 1 d . . .
H152 H 0.377(2) 0.2016(8) 0.515(2) 0.063(10) Uiso 1 1 d . . .
H153 H 0.408(2) 0.1465(8) 0.476(2) 0.059(11) Uiso 1 1 d . . .
H154 H 0.285(2) 0.0922(7) 0.3132(18) 0.032(8) Uiso 1 1 d . . .
H155 H 0.413(2) 0.1192(8) 0.229(2) 0.052(11) Uiso 1 1 d . . .
H156 H 0.445(2) 0.0812(9) 0.273(2) 0.054(10) Uiso 1 1 d . . .
H157 H 0.478(3) 0.1145(9) 0.327(3) 0.080(12) Uiso 1 1 d . . .
H158 H 0.368(2) 0.0566(9) 0.420(2) 0.064(10) Uiso 1 1 d . . .
H159 H 0.419(3) 0.0884(8) 0.464(2) 0.060(11) Uiso 1 1 d . . .
H160 H 0.288(4) 0.0794(14) 0.489(4) 0.18(3) Uiso 1 1 d . . .
H161 H 0.0920(19) 0.1970(6) 0.2594(17) 0.025(7) Uiso 1 1 d . . .
H162 H 0.150(2) 0.2327(8) 0.132(2) 0.059(10) Uiso 1 1 d . . .
H163 H 0.251(2) 0.2341(8) 0.190(2) 0.054(10) Uiso 1 1 d . . .
H164 H 0.214(2) 0.1985(7) 0.144(2) 0.039(8) Uiso 1 1 d . . .
H165 H 0.166(2) 0.2626(8) 0.322(2) 0.054(9) Uiso 1 1 d . . .
H166 H 0.085(2) 0.2399(7) 0.379(2) 0.033(8) Uiso 1 1 d . . .
H167 H 0.060(2) 0.2539(8) 0.271(2) 0.054(10) Uiso 1 1 d . . .
H168 H 0.082(2) 0.1227(7) 0.4001(19) 0.032(9) Uiso 1 1 d . . .
H169 H -0.0201(19) 0.1417(7) 0.694(2) 0.034(8) Uiso 1 1 d . . .
H170 H -0.168(2) 0.1179(7) 0.692(2) 0.047(9) Uiso 1 1 d . . .
H171 H -0.234(2) 0.0925(7) 0.5449(18) 0.028(8) Uiso 1 1 d . . .
H172 H -0.1264(15) 0.0913(5) 0.3267(15) 0.007(6) Uiso 1 1 d . . .
H173 H -0.279(2) 0.1171(8) 0.3505(19) 0.040(8) Uiso 1 1 d . . .
H174 H -0.289(2) 0.0817(7) 0.292(2) 0.042(9) Uiso 1 1 d . . .
H175 H -0.310(2) 0.0816(8) 0.405(2) 0.052(9) Uiso 1 1 d . . .
H176 H -0.1911(19) 0.0377(6) 0.4433(19) 0.030(7) Uiso 1 1 d . . .
H177 H -0.078(2) 0.0399(7) 0.409(2) 0.049(9) Uiso 1 1 d . . .
H178 H -0.167(2) 0.0359(7) 0.330(2) 0.045(9) Uiso 1 1 d . . .
H179 H 0.136(2) 0.1503(8) 0.511(2) 0.049(10) Uiso 1 1 d . . .
H180 H 0.072(3) 0.1989(10) 0.575(3) 0.086(14) Uiso 1 1 d . . .
H181 H 0.182(3) 0.1941(9) 0.612(3) 0.083(13) Uiso 1 1 d . . .
H182 H 0.087(3) 0.1821(10) 0.677(3) 0.089(14) Uiso 1 1 d . . .
H183 H 0.237(3) 0.1316(10) 0.621(3) 0.083(15) Uiso 1 1 d . . .
H184 H 0.181(3) 0.0981(10) 0.599(3) 0.080(12) Uiso 1 1 d . . .
H185 H 0.158(3) 0.1215(12) 0.695(4) 0.12(2) Uiso 1 1 d . . .
H186 H 0.730(4) 0.2243(11) 0.971(3) 0.126(17) Uiso 1 1 d . . .
H187 H 0.670(3) 0.2308(9) 1.072(3) 0.084(13) Uiso 1 1 d . . .
H188 H 0.633(3) 0.1928(12) 1.003(3) 0.131(17) Uiso 1 1 d . . .
H189 H 0.515(2) 0.2452(8) 0.984(2) 0.056(10) Uiso 1 1 d . . .
H190 H 0.605(3) 0.2742(9) 0.947(2) 0.081(12) Uiso 1 1 d . . .
H191 H 0.426(3) 0.2489(8) 0.832(2) 0.069(11) Uiso 1 1 d . . .
H192 H 0.522(2) 0.2801(9) 0.795(2) 0.078(12) Uiso 1 1 d . . .
H193 H 0.438(3) 0.2537(10) 0.651(3) 0.088(13) Uiso 1 1 d . . .
H194 H 0.558(3) 0.2400(8) 0.659(2) 0.069(11) Uiso 1 1 d . . .
H195 H 0.471(3) 0.2114(10) 0.698(3) 0.082(12) Uiso 1 1 d . . .

loop_
_atom_site_aniso_label
_atom_site_aniso_U_11
_atom_site_aniso_U_22
_atom_site_aniso_U_33
_atom_site_aniso_U_23
_atom_site_aniso_U_13
_atom_site_aniso_U_12
Ti1 0.0180(2) 0.0176(2) 0.0130(2) -0.00089(18) -0.00195(17) 0.00124(19)
N2 0.0158(10) 0.0204(11) 0.0134(10) -0.0002(8) -0.0002(8) 0.0012(9)
C3 0.0190(13) 0.0189(12) 0.0142(12) 0.0010(10) 0.0011(10) -0.0020(10)
C4 0.0143(13) 0.0244(14) 0.0190(13) -0.0022(11) -0.0026(10) -0.0026(11)
C5 0.0177(13) 0.0290(14) 0.0105(12) -0.0015(10) 0.0001(10) 0.0034(11)
N6 0.0184(11) 0.0180(10) 0.0124(10) 0.0003(8) -0.0002(8) 0.0008(9)
C7 0.0159(12) 0.0154(12) 0.0201(13) -0.0043(10) -0.0038(10) 0.0016(10)
C8 0.0228(14) 0.0155(12) 0.0223(14) -0.0002(10) 0.0006(11) -0.0011(10)
C9 0.0217(14) 0.0229(14) 0.0318(16) 0.0018(12) 0.0074(12) 0.0005(11)
C10 0.0201(14) 0.0244(14) 0.0326(16) -0.0027(12) -0.0015(12) 0.0067(12)
C11 0.0243(15) 0.0259(14) 0.0215(14) 0.0011(12) -0.0064(11) 0.0035(12)
C12 0.0225(14) 0.0226(13) 0.0190(13) 0.0001(11) -0.0019(11) 0.0024(11)
C13 0.0277(16) 0.0402(17) 0.0245(15) 0.0101(13) 0.0027(12) 0.0106(14)
C14 0.054(2) 0.049(2) 0.0256(18) 0.0043(15) 0.0027(16) 0.0199(19)
C15 0.041(2) 0.044(2) 0.039(2) 0.0181(16) 0.0067(17) -0.0003(16)
C16 0.0266(15) 0.0223(14) 0.0278(15) 0.0062(12) 0.0107(12) 0.0083(12)
C17 0.0363(18) 0.0303(17) 0.042(2) 0.0112(15) 0.0145(16) 0.0029(14)
C18 0.041(2) 0.0331(18) 0.0315(18) 0.0103(14) 0.0015(15) 0.0040(16)
C19 0.0257(16) 0.0201(14) 0.0299(17) 0.0002(12) -0.0055(13) 0.0012(12)
C20 0.0212(14) 0.0271(16) 0.0267(16) -0.0008(13) -0.0044(12) 0.0057(12)
C21 0.0164(13) 0.0199(13) 0.0179(13) 0.0009(10) -0.0031(10) 0.0009(10)
C22 0.0177(13) 0.0252(14) 0.0216(14) 0.0042(11) 0.0013(11) 0.0041(11)
C23 0.0264(15) 0.0299(15) 0.0243(15) 0.0107(12) 0.0064(12) 0.0039(12)
C24 0.0279(15) 0.0211(14) 0.0355(17) 0.0080(13) 0.0029(12) 0.0045(12)
C25 0.0238(14) 0.0215(14) 0.0262(15) -0.0022(12) 0.0021(12) 0.0055(11)
C26 0.0197(13) 0.0206(13) 0.0199(13) 0.0016(11) -0.0010(10) -0.0006(10)
C27 0.0307(16) 0.0204(14) 0.0239(15) 0.0009(11) 0.0079(12) 0.0035(12)
C28 0.0350(18) 0.0315(18) 0.0359(19) 0.0019(15) 0.0133(15) 0.0069(14)
C29 0.048(2) 0.0269(16) 0.0220(16) -0.0022(13) 0.0039(14) 0.0015(15)
C30 0.0260(15) 0.0298(15) 0.0193(14) 0.0084(12) 0.0023(11) 0.0105(12)
C31 0.0384(19) 0.045(2) 0.0301(18) -0.0075(16) 0.0100(15) 0.0021(16)
C32 0.0360(19) 0.0429(19) 0.0365(19) -0.0010(16) 0.0155(15) 0.0035(16)
N33 0.0274(13) 0.0244(12) 0.0191(13) -0.0015(10) -0.0028(10) -0.0055(10)
C34 0.0303(15) 0.0246(14) 0.0231(14) -0.0016(11) -0.0027(12) -0.0096(12)
C35 0.0266(15) 0.0287(15) 0.0295(16) -0.0032(12) 0.0010(12) -0.0076(12)
C36 0.047(2) 0.0250(16) 0.0444(19) -0.0089(14) -0.0060(15) -0.0112(15)
C37 0.062(2) 0.0350(18) 0.055(2) -0.0075(16) -0.0305(19) -0.0124(17)
C38 0.059(2) 0.0344(19) 0.061(2) -0.0004(16) -0.0398(19) -0.0044(17)
C39 0.0446(19) 0.0255(15) 0.0431(18) 0.0008(13) -0.0188(15) -0.0072(14)
C40 0.050(2) 0.0263(16) 0.059(2) -0.0029(15) -0.0333(18) -0.0027(15)
C41 0.047(3) 0.045(2) 0.116(4) -0.019(3) -0.021(3) 0.006(2)
C42 0.124(4) 0.026(2) 0.089(3) 0.002(2) -0.068(3) 0.001(2)
C43 0.0222(15) 0.0230(14) 0.0431(18) -0.0063(13) 0.0004(13) -0.0050(12)
C44 0.038(2) 0.0378(19) 0.043(2) 0.0045(16) 0.0008(16) 0.0026(16)
C45 0.0332(18) 0.0278(17) 0.055(2) -0.0091(16) 0.0021(17) -0.0016(14)
N46 0.0217(12) 0.0295(12) 0.0187(12) -0.0014(10) -0.0005(9) 0.0016(11)
C47 0.0300(14) 0.0235(13) 0.0146(13) 0.0038(11) 0.0033(11) 0.0112(12)
C48 0.0396(17) 0.0318(15) 0.0194(15) -0.0013(12) -0.0004(12) 0.0121(13)
C49 0.056(2) 0.0415(18) 0.0159(15) -0.0035(13) 0.0034(14) 0.0136(16)
C50 0.062(2) 0.0418(18) 0.0219(16) 0.0060(14) 0.0198(16) 0.0152(17)
C51 0.0374(18) 0.0331(17) 0.0344(18) 0.0081(14) 0.0130(14) 0.0061(14)
C52 0.0334(16) 0.0220(13) 0.0215(14) 0.0069(11) 0.0074(12) 0.0054(12)
C53 0.0280(15) 0.0302(15) 0.0241(15) 0.0083(12) 0.0081(12) -0.0033(12)
C54 0.0371(19) 0.040(2) 0.045(2) 0.0130(17) -0.0014(16) -0.0002(16)
C55 0.0313(18) 0.0323(17) 0.0347(18) 0.0009(14) 0.0061(15) -0.0017(14)
C56 0.0436(19) 0.0482(19) 0.0208(16) -0.0096(14) -0.0090(14) 0.0038(15)
C57 0.081(3) 0.050(2) 0.043(2) -0.0129(19) 0.006(2) -0.005(2)
C58 0.058(3) 0.066(3) 0.094(4) -0.008(3) -0.043(3) 0.008(2)
B59 0.0163(14) 0.0204(14) 0.0214(15) 0.0021(12) 0.0008(11) 0.0013(12)
C60 0.0197(13) 0.0227(13) 0.0197(13) 0.0076(11) -0.0036(11) 0.0004(11)
C61 0.0213(14) 0.0269(14) 0.0256(15) 0.0056(12) -0.0002(11) 0.0008(12)
C62 0.0190(14) 0.0354(16) 0.0364(17) 0.0034(13) -0.0049(12) -0.0061(12)
C63 0.0315(16) 0.0296(15) 0.0374(17) -0.0053(13) -0.0123(13) -0.0065(13)
C64 0.0267(15) 0.0290(15) 0.0251(15) -0.0017(12) -0.0051(12) 0.0042(12)
C65 0.0180(13) 0.0269(14) 0.0231(14) 0.0060(11) -0.0050(11) 0.0015(11)
F66 0.0180(8) 0.0345(9) 0.0366(9) -0.0007(7) 0.0025(7) -0.0021(7)
F67 0.0217(9) 0.0507(11) 0.0638(12) -0.0053(9) -0.0031(8) -0.0138(8)
F68 0.0399(11) 0.0483(11) 0.0640(12) -0.0225(9) -0.0121(9) -0.0115(9)
F69 0.0353(10) 0.0434(10) 0.0375(10) -0.0173(8) -0.0101(8) 0.0057(8)
F70 0.0194(8) 0.0320(8) 0.0258(8) -0.0026(7) -0.0012(6) 0.0038(6)
C71 0.0131(12) 0.0203(13) 0.0269(14) 0.0031(11) 0.0024(10) -0.0028(10)
C72 0.0166(13) 0.0229(14) 0.0261(15) 0.0028(11) -0.0003(11) -0.0010(11)
C73 0.0214(14) 0.0240(14) 0.0379(17) 0.0118(12) 0.0008(12) 0.0048(11)
C74 0.0249(15) 0.0170(13) 0.0430(18) 0.0035(12) 0.0131(13) 0.0047(11)
C75 0.0298(15) 0.0220(14) 0.0258(15) 0.0009(12) 0.0081(12) -0.0023(12)
C76 0.0186(13) 0.0205(13) 0.0252(14) 0.0073(11) 0.0007(11) 0.0015(11)
F77 0.0242(8) 0.0322(8) 0.0294(9) 0.0055(7) -0.0063(7) 0.0061(7)
F78 0.0298(9) 0.0350(9) 0.0508(11) 0.0123(8) -0.0009(8) 0.0142(7)
F79 0.0416(10) 0.0273(9) 0.0520(11) 0.0047(8) 0.0163(8) 0.0143(8)
F80 0.0489(11) 0.0319(9) 0.0296(9) -0.0035(7) 0.0091(8) 0.0080(8)
F81 0.0298(9) 0.0278(8) 0.0235(8) 0.0011(6) -0.0026(7) 0.0064(7)
C82 0.0179(13) 0.0173(12) 0.0180(13) -0.0031(10) -0.0012(10) -0.0008(10)
C83 0.0131(12) 0.0191(13) 0.0235(14) -0.0006(11) 0.0013(10) 0.0011(10)
C84 0.0226(14) 0.0211(13) 0.0222(14) 0.0004(11) 0.0019(11) -0.0035(11)
C85 0.0278(15) 0.0151(12) 0.0227(14) 0.0016(11) -0.0092(11) 0.0044(11)
C86 0.0134(12) 0.0222(13) 0.0245(14) -0.0045(11) -0.0036(10) 0.0033(10)
C87 0.0178(13) 0.0180(12) 0.0194(13) -0.0024(10) -0.0001(10) -0.0026(10)
F88 0.0164(7) 0.0300(8) 0.0312(8) 0.0084(7) 0.0049(6) 0.0031(6)
F89 0.0305(9) 0.0305(8) 0.0284(9) 0.0120(7) 0.0012(7) -0.0033(7)
F90 0.0301(9) 0.0258(8) 0.0361(9) 0.0084(7) -0.0091(7) 0.0050(7)
F91 0.0171(8) 0.0356(9) 0.0324(9) -0.0014(7) -0.0030(6) 0.0081(7)
F92 0.0156(7) 0.0285(8) 0.0263(8) 0.0026(6) 0.0033(6) -0.0010(6)
C93 0.0173(13) 0.0192(13) 0.0219(14) 0.0026(11) 0.0036(10) 0.0039(10)
C94 0.0179(13) 0.0229(14) 0.0268(15) 0.0009(11) -0.0027(11) -0.0003(11)
C95 0.0315(16) 0.0292(15) 0.0220(15) 0.0086(12) 0.0037(12) 0.0011(13)
C96 0.0282(15) 0.0227(14) 0.0362(17) 0.0110(12) 0.0092(13) -0.0036(12)
C97 0.0198(14) 0.0221(14) 0.0355(16) -0.0014(12) 0.0013(12) -0.0039(11)
C98 0.0210(13) 0.0226(13) 0.0191(14) 0.0009(11) 0.0020(11) 0.0036(11)
F99 0.0304(9) 0.0347(9) 0.0231(8) 0.0055(7) -0.0054(6) -0.0041(7)
F100 0.0506(11) 0.0474(10) 0.0243(9) 0.0140(8) 0.0032(8) -0.0054(9)
F101 0.0442(11) 0.0399(10) 0.0447(10) 0.0145(8) 0.0103(8) -0.0126(8)
F102 0.0320(9) 0.0302(9) 0.0449(10) 0.0010(7) -0.0017(7) -0.0123(7)
F103 0.0252(8) 0.0277(8) 0.0231(8) 0.0005(6) -0.0031(6) -0.0044(6)
C104 0.046(2) 0.071(3) 0.064(3) -0.022(2) -0.003(2) 0.000(2)
C105 0.051(2) 0.050(2) 0.053(2) -0.0188(18) 0.0031(18) -0.0053(18)
O106 0.0458(14) 0.0546(14) 0.0569(15) -0.0122(12) 0.0014(12) -0.0011(12)
C107 0.047(2) 0.043(2) 0.061(2) 0.0008(18) 0.0088(18) 0.0032(17)
C108 0.064(3) 0.058(3) 0.051(2) 0.007(2) 0.011(2) 0.001(2)

loop_
_atom_type_symbol
_atom_type_description
_atom_type_scat_dispersion_real
_atom_type_scat_dispersion_imag
_atom_type_scat_source
Ti Ti 0.2776 0.4457 'International Tables Vol C Tables 4.2.6.8 and 6.1.1.4'
F F 0.0171 0.0103 'International Tables Vol C Tables 4.2.6.8 and 6.1.1.4'
O O 0.0106 0.0060 'International Tables Vol C Tables 4.2.6.8 and 6.1.1.4'
N N 0.0061 0.0033 'International Tables Vol C Tables 4.2.6.8 and 6.1.1.4'
C C 0.0033 0.0016 'International Tables Vol C Tables 4.2.6.8 and 6.1.1.4'
B B 0.0013 0.0007 'International Tables Vol C Tables 4.2.6.8 and 6.1.1.4'
H H 0.0000 0.0000 'International Tables Vol C Tables 4.2.6.8 and 6.1.1.4'

loop_
_geom_angle_atom_site_label_1
_geom_angle_atom_site_label_2
_geom_angle_atom_site_label_3
_geom_angle
_geom_angle_site_symmetry_1
_geom_angle_site_symmetry_3
_geom_angle_publ_flag
N33 Ti1 N46 105.25(11) . . ?
N33 Ti1 N6 115.88(9) . . ?
N46 Ti1 N6 117.24(9) . . ?
N33 Ti1 N2 109.78(9) . . ?
N46 Ti1 N2 115.77(9) . . ?
N6 Ti1 N2 92.87(8) . . ?
N33 Ti1 H150 18.6(10) . . ?
N46 Ti1 H150 123.5(10) . . ?
N6 Ti1 H150 101.0(10) . . ?
N2 Ti1 H150 101.1(10) . . ?
N33 Ti1 H168 82.0(8) . . ?
N46 Ti1 H168 23.7(8) . . ?
N6 Ti1 H168 134.6(8) . . ?
N2 Ti1 H168 121.2(8) . . ?
H150 Ti1 H168 100.5(13) . . ?
C3 N2 C7 120.03(19) . . ?
C3 N2 Ti1 119.79(16) . . ?
C7 N2 Ti1 120.07(14) . . ?
N2 C3 C4 121.6(2) . . ?
N2 C3 C19 121.2(2) . . ?
C4 C3 C19 117.2(2) . . ?
C5 C4 C3 130.0(2) . . ?
C5 C4 H109 115.5(15) . . ?
C3 C4 H109 114.2(15) . . ?
N6 C5 C4 122.8(2) . . ?
N6 C5 C20 119.1(2) . . ?
C4 C5 C20 118.0(2) . . ?
C5 N6 C21 119.21(19) . . ?
C5 N6 Ti1 117.52(15) . . ?
C21 N6 Ti1 122.46(15) . . ?
C8 C7 C12 121.6(2) . . ?
C8 C7 N2 117.9(2) . . ?
C12 C7 N2 120.4(2) . . ?
C9 C8 C7 118.1(2) . . ?
C9 C8 C16 120.5(2) . . ?
C7 C8 C16 121.4(2) . . ?
C10 C9 C8 121.1(3) . . ?
C10 C9 H110 119.7(15) . . ?
C8 C9 H110 119.2(15) . . ?
C11 C10 C9 120.0(3) . . ?
C11 C10 H111 119.6(14) . . ?
C9 C10 H111 120.3(14) . . ?
C10 C11 C12 121.6(2) . . ?
C10 C11 H112 121.3(15) . . ?
C12 C11 H112 117.1(15) . . ?
C11 C12 C7 117.5(2) . . ?
C11 C12 C13 119.3(2) . . ?
C7 C12 C13 123.2(2) . . ?
C12 C13 C14 111.1(3) . . ?
C12 C13 C15 111.6(2) . . ?
C14 C13 C15 111.2(3) . . ?
C12 C13 H113 108.4(15) . . ?
C14 C13 H113 104.7(15) . . ?
C15 C13 H113 109.6(16) . . ?
C13 C14 H114 112.2(15) . . ?
C13 C14 H115 115.6(16) . . ?
H114 C14 H115 98(2) . . ?
C13 C14 H116 111(2) . . ?
H114 C14 H116 113(2) . . ?
H115 C14 H116 106(3) . . ?
C13 C15 H117 112.5(18) . . ?
C13 C15 H118 111.6(16) . . ?
H117 C15 H118 105(2) . . ?
C13 C15 H119 111.5(18) . . ?
H117 C15 H119 107(2) . . ?
H118 C15 H119 109(3) . . ?
C8 C16 C18 111.8(2) . . ?
C8 C16 C17 112.8(2) . . ?
C18 C16 C17 111.7(3) . . ?
C8 C16 H120 106.2(14) . . ?
C18 C16 H120 108.3(14) . . ?
C17 C16 H120 105.5(14) . . ?
C16 C17 H121 109.3(18) . . ?
C16 C17 H122 108.8(16) . . ?
H121 C17 H122 111(2) . . ?
C16 C17 H123 110.0(18) . . ?
H121 C17 H123 109(2) . . ?
H122 C17 H123 109(2) . . ?
C16 C18 H124 109.1(17) . . ?
C16 C18 H125 114.4(17) . . ?
H124 C18 H125 106(2) . . ?
C16 C18 H126 112.6(17) . . ?
H124 C18 H126 103(2) . . ?
H125 C18 H126 110(2) . . ?
C3 C19 H127 112.9(16) . . ?
C3 C19 H128 109.2(19) . . ?
H127 C19 H128 106(2) . . ?
C3 C19 H129 111.0(18) . . ?
H127 C19 H129 106(2) . . ?
H128 C19 H129 112(3) . . ?
C5 C20 H130 114.8(19) . . ?
C5 C20 H131 108.5(16) . . ?
H130 C20 H131 109(2) . . ?
C5 C20 H132 107.8(18) . . ?
H130 C20 H132 108(2) . . ?
H131 C20 H132 109(2) . . ?
C26 C21 C22 121.6(2) . . ?
C26 C21 N6 120.6(2) . . ?
C22 C21 N6 117.9(2) . . ?
C23 C22 C21 117.4(2) . . ?
C23 C22 C30 120.3(2) . . ?
C21 C22 C30 122.3(2) . . ?
C24 C23 C22 121.7(3) . . ?
C24 C23 H133 119.9(14) . . ?
C22 C23 H133 118.4(14) . . ?
C25 C24 C23 120.0(3) . . ?
C25 C24 H134 118.9(15) . . ?
C23 C24 H134 121.0(15) . . ?
C24 C25 C26 121.3(2) . . ?
C24 C25 H135 120.4(14) . . ?
C26 C25 H135 118.3(14) . . ?
C25 C26 C21 118.0(2) . . ?
C25 C26 C27 118.4(2) . . ?
C21 C26 C27 123.6(2) . . ?
C26 C27 C29 111.7(2) . . ?
C26 C27 C28 110.9(2) . . ?
C29 C27 C28 110.4(2) . . ?
C26 C27 H136 108.6(14) . . ?
C29 C27 H136 107.7(15) . . ?
C28 C27 H136 107.5(15) . . ?
C27 C28 H137 109.4(17) . . ?
C27 C28 H138 111.9(17) . . ?
H137 C28 H138 107(2) . . ?
C27 C28 H139 110.9(15) . . ?
H137 C28 H139 109(2) . . ?
H138 C28 H139 109(2) . . ?
C27 C29 H140 110.6(17) . . ?
C27 C29 H141 109.2(15) . . ?
H140 C29 H141 106(2) . . ?
C27 C29 H142 110.8(15) . . ?
H140 C29 H142 109(2) . . ?
H141 C29 H142 110(2) . . ?
C32 C30 C22 113.7(2) . . ?
C32 C30 C31 108.7(2) . . ?
C22 C30 C31 112.7(2) . . ?
C32 C30 H143 110.8(15) . . ?
C22 C30 H143 108.2(14) . . ?
C31 C30 H143 102.3(15) . . ?
C30 C31 H144 116.1(18) . . ?
C30 C31 H145 102.9(17) . . ?
H144 C31 H145 110(3) . . ?
C30 C31 H146 109.0(16) . . ?
H144 C31 H146 107(2) . . ?
H145 C31 H146 113(2) . . ?
C30 C32 H147 107.8(18) . . ?
C30 C32 H148 110.7(18) . . ?
H147 C32 H148 106(2) . . ?
C30 C32 H149 113.3(16) . . ?
H147 C32 H149 108(2) . . ?
H148 C32 H149 110(2) . . ?
C34 N33 Ti1 132.80(19) . . ?
C34 N33 H150 117(3) . . ?
Ti1 N33 H150 109(3) . . ?
C39 C34 C35 121.6(2) . . ?
C39 C34 N33 120.0(2) . . ?
C35 C34 N33 118.3(2) . . ?
C36 C35 C34 117.7(3) . . ?
C36 C35 C43 121.1(3) . . ?
C34 C35 C43 121.0(2) . . ?
C37 C36 C35 121.2(3) . . ?
C37 C36 H151 116.4(17) . . ?
C35 C36 H151 122.4(18) . . ?
C38 C37 C36 120.4(3) . . ?
C38 C37 H152 119.1(19) . . ?
C36 C37 H152 120.5(19) . . ?
C37 C38 C39 121.5(3) . . ?
C37 C38 H153 119(2) . . ?
C39 C38 H153 119(2) . . ?
C34 C39 C38 117.5(3) . . ?
C34 C39 C40 123.6(2) . . ?
C38 C39 C40 118.7(3) . . ?
C39 C40 C41 109.4(3) . . ?
C39 C40 C42 113.1(3) . . ?
C41 C40 C42 111.3(4) . . ?
C39 C40 H154 109.2(16) . . ?
C41 C40 H154 108.5(16) . . ?
C42 C40 H154 105.2(16) . . ?
C40 C41 H155 113.5(19) . . ?
C40 C41 H156 109.3(18) . . ?
H155 C41 H156 113(3) . . ?
C40 C41 H157 108(2) . . ?
H155 C41 H157 108(3) . . ?
H156 C41 H157 104(3) . . ?
C40 C42 H158 111.7(19) . . ?
C40 C42 H159 105(2) . . ?
H158 C42 H159 103(3) . . ?
C40 C42 H160 113(3) . . ?
H158 C42 H160 104(3) . . ?
H159 C42 H160 120(3) . . ?
C35 C43 C45 114.1(3) . . ?
C35 C43 C44 109.7(2) . . ?
C45 C43 C44 109.8(3) . . ?
C35 C43 H161 104.6(15) . . ?
C45 C43 H161 107.4(15) . . ?
C44 C43 H161 111.1(15) . . ?
C43 C44 H162 112.6(19) . . ?
C43 C44 H163 110.3(18) . . ?
H162 C44 H163 104(2) . . ?
C43 C44 H164 112.7(16) . . ?
H162 C44 H164 109(2) . . ?
H163 C44 H164 108(2) . . ?
C43 C45 H165 110.3(16) . . ?
C43 C45 H166 110.7(16) . . ?
H165 C45 H166 107(2) . . ?
C43 C45 H167 109.0(19) . . ?
H165 C45 H167 107(2) . . ?
H166 C45 H167 113(3) . . ?
C47 N46 Ti1 157.47(19) . . ?
C47 N46 H168 114(2) . . ?
Ti1 N46 H168 88(2) . . ?
C52 C47 N46 119.8(2) . . ?
C52 C47 C48 120.8(2) . . ?
N46 C47 C48 119.4(2) . . ?
C49 C48 C47 117.5(3) . . ?
C49 C48 C56 118.9(3) . . ?
C47 C48 C56 123.6(2) . . ?
C50 C49 C48 122.5(3) . . ?
C50 C49 H169 120.0(17) . . ?
C48 C49 H169 117.4(17) . . ?
C49 C50 C51 119.4(3) . . ?
C49 C50 H170 115.6(18) . . ?
C51 C50 H170 125.0(18) . . ?
C50 C51 C52 121.5(3) . . ?
C50 C51 H171 121.8(16) . . ?
C52 C51 H171 116.7(16) . . ?
C51 C52 C47 118.3(3) . . ?
C51 C52 C53 119.7(3) . . ?
C47 C52 C53 121.9(2) . . ?
C52 C53 C55 109.5(2) . . ?
C52 C53 C54 113.7(2) . . ?
C55 C53 C54 109.7(2) . . ?
C52 C53 H172 107.5(13) . . ?
C55 C53 H172 108.2(13) . . ?
C54 C53 H172 108.1(13) . . ?
C53 C54 H173 110.0(16) . . ?
C53 C54 H174 109.7(17) . . ?
H173 C54 H174 109(2) . . ?
C53 C54 H175 109.1(17) . . ?
H173 C54 H175 110(2) . . ?
H174 C54 H175 108(2) . . ?
C53 C55 H176 108.5(15) . . ?
C53 C55 H177 111.7(17) . . ?
H176 C55 H177 110(2) . . ?
C53 C55 H178 106.2(17) . . ?
H176 C55 H178 111(2) . . ?
H177 C55 H178 109(2) . . ?
C48 C56 C57 112.9(3) . . ?
C48 C56 C58 109.7(3) . . ?
C57 C56 C58 110.9(3) . . ?
C48 C56 H179 111(2) . . ?
C57 C56 H179 105(2) . . ?
C58 C56 H179 107(2) . . ?
C56 C57 H180 111(2) . . ?
C56 C57 H181 111(2) . . ?
H180 C57 H181 102(3) . . ?
C56 C57 H182 111(2) . . ?
H180 C57 H182 108(3) . . ?
H181 C57 H182 114(3) . . ?
C56 C58 H183 105(3) . . ?
C56 C58 H184 116(2) . . ?
H183 C58 H184 105(3) . . ?
C56 C58 H185 110(3) . . ?
H183 C58 H185 113(4) . . ?
H184 C58 H185 108(3) . . ?
C71 B59 C60 115.0(2) . . ?
C71 B59 C93 100.94(19) . . ?
C60 B59 C93 113.5(2) . . ?
C71 B59 C82 113.1(2) . . ?
C60 B59 C82 100.33(18) . . ?
C93 B59 C82 114.6(2) . . ?
C65 C60 C61 113.2(2) . . ?
C65 C60 B59 118.5(2) . . ?
C61 C60 B59 127.7(2) . . ?
F66 C61 C62 115.4(2) . . ?
F66 C61 C60 120.9(2) . . ?
C62 C61 C60 123.7(2) . . ?
F67 C62 C63 120.2(2) . . ?
F67 C62 C61 120.0(3) . . ?
C63 C62 C61 119.8(2) . . ?
F68 C63 C62 120.8(3) . . ?
F68 C63 C64 119.8(3) . . ?
C62 C63 C64 119.4(2) . . ?
F69 C64 C65 120.9(2) . . ?
F69 C64 C63 120.5(2) . . ?
C65 C64 C63 118.5(2) . . ?
F70 C65 C64 115.5(2) . . ?
F70 C65 C60 119.2(2) . . ?
C64 C65 C60 125.4(2) . . ?
C76 C71 C72 112.6(2) . . ?
C76 C71 B59 127.7(2) . . ?
C72 C71 B59 119.2(2) . . ?
F77 C72 C73 116.4(2) . . ?
F77 C72 C71 118.7(2) . . ?
C73 C72 C71 124.9(2) . . ?
F78 C73 C74 119.9(2) . . ?
F78 C73 C72 120.7(2) . . ?
C74 C73 C72 119.4(2) . . ?
F79 C74 C73 120.9(2) . . ?
F79 C74 C75 120.1(2) . . ?
C73 C74 C75 119.0(2) . . ?
F80 C75 C74 119.9(2) . . ?
F80 C75 C76 120.4(2) . . ?
C74 C75 C76 119.8(2) . . ?
F81 C76 C75 114.9(2) . . ?
F81 C76 C71 120.9(2) . . ?
C75 C76 C71 124.2(2) . . ?
C83 C82 C87 113.2(2) . . ?
C83 C82 B59 118.9(2) . . ?
C87 C82 B59 127.3(2) . . ?
F88 C83 C84 115.6(2) . . ?
F88 C83 C82 119.4(2) . . ?
C84 C83 C82 125.0(2) . . ?
F89 C84 C85 120.1(2) . . ?
F89 C84 C83 121.2(2) . . ?
C85 C84 C83 118.7(2) . . ?
F90 C85 C86 120.8(2) . . ?
F90 C85 C84 119.9(2) . . ?
C86 C85 C84 119.3(2) . . ?
F91 C86 C85 120.2(2) . . ?
F91 C86 C87 120.0(2) . . ?
C85 C86 C87 119.9(2) . . ?
F92 C87 C86 115.4(2) . . ?
F92 C87 C82 120.8(2) . . ?
C86 C87 C82 123.8(2) . . ?
C98 C93 C94 113.2(2) . . ?
C98 C93 B59 120.1(2) . . ?
C94 C93 B59 125.9(2) . . ?
F99 C94 C95 114.9(2) . . ?
F99 C94 C93 121.4(2) . . ?
C95 C94 C93 123.7(2) . . ?
F100 C95 C96 120.2(2) . . ?
F100 C95 C94 119.9(2) . . ?
C96 C95 C94 119.9(2) . . ?
F101 C96 C95 120.3(2) . . ?
F101 C96 C97 120.6(2) . . ?
C95 C96 C97 119.0(2) . . ?
F102 C97 C98 121.5(2) . . ?
F102 C97 C96 119.3(2) . . ?
C98 C97 C96 119.2(2) . . ?
F103 C98 C97 116.5(2) . . ?
F103 C98 C93 118.6(2) . . ?
C97 C98 C93 124.9(2) . . ?
C105 C104 H186 115(2) . . ?
C105 C104 H187 111(2) . . ?
H186 C104 H187 104(3) . . ?
C105 C104 H188 111(2) . . ?
H186 C104 H188 109(3) . . ?
H187 C104 H188 106(3) . . ?
O106 C105 C104 108.4(3) . . ?
O106 C105 H189 112.9(16) . . ?
C104 C105 H189 111.9(16) . . ?
O106 C105 H190 109.6(17) . . ?
C104 C105 H190 112.4(17) . . ?
H189 C105 H190 102(2) . . ?
C105 O106 C107 112.3(3) . . ?
O106 C107 C108 108.5(3) . . ?
O106 C107 H191 106.8(16) . . ?
C108 C107 H191 110.6(16) . . ?
O106 C107 H192 108.7(18) . . ?
C108 C107 H192 113.0(17) . . ?
H191 C107 H192 109(2) . . ?
C107 C108 H193 107.7(19) . . ?
C107 C108 H194 111.7(19) . . ?
H193 C108 H194 105(3) . . ?
C107 C108 H195 109.6(19) . . ?
H193 C108 H195 113(3) . . ?
H194 C108 H195 110(3) . . ?

loop_
_geom_bond_atom_site_label_1
_geom_bond_atom_site_label_2
_geom_bond_distance
_geom_bond_site_symmetry_2
_geom_bond_publ_flag
Ti1 N33 1.863(2) . ?
Ti1 N46 1.875(2) . ?
Ti1 N6 1.9876(19) . ?
Ti1 N2 2.0150(19) . ?
Ti1 H150 2.22(4) . ?
Ti1 H168 2.01(3) . ?
N2 C3 1.343(3) . ?
N2 C7 1.455(3) . ?
C3 C4 1.410(3) . ?
C3 C19 1.501(3) . ?
C4 C5 1.385(3) . ?
C4 H109 0.91(2) . ?
C5 N6 1.361(3) . ?
C5 C20 1.508(3) . ?
N6 C21 1.454(3) . ?
C7 C8 1.401(3) . ?
C7 C12 1.402(3) . ?
C8 C9 1.386(3) . ?
C8 C16 1.517(3) . ?
C9 C10 1.379(4) . ?
C9 H110 0.96(2) . ?
C10 C11 1.372(4) . ?
C10 H111 0.93(2) . ?
C11 C12 1.391(3) . ?
C11 H112 0.95(3) . ?
C12 C13 1.519(4) . ?
C13 C14 1.524(4) . ?
C13 C15 1.525(4) . ?
C13 H113 0.95(3) . ?
C14 H114 0.98(3) . ?
C14 H115 0.98(3) . ?
C14 H116 1.00(4) . ?
C15 H117 0.96(3) . ?
C15 H118 1.07(3) . ?
C15 H119 1.00(3) . ?
C16 C18 1.523(4) . ?
C16 C17 1.524(4) . ?
C16 H120 0.96(2) . ?
C17 H121 0.99(3) . ?
C17 H122 1.00(3) . ?
C17 H123 0.96(3) . ?
C18 H124 0.96(3) . ?
C18 H125 0.99(3) . ?
C18 H126 0.92(3) . ?
C19 H127 0.99(3) . ?
C19 H128 0.91(3) . ?
C19 H129 0.98(3) . ?
C20 H130 0.93(3) . ?
C20 H131 0.99(3) . ?
C20 H132 0.97(3) . ?
C21 C26 1.407(3) . ?
C21 C22 1.412(3) . ?
C22 C23 1.388(3) . ?
C22 C30 1.520(3) . ?
C23 C24 1.379(4) . ?
C23 H133 0.92(2) . ?
C24 C25 1.376(4) . ?
C24 H134 0.94(2) . ?
C25 C26 1.389(3) . ?
C25 H135 0.95(2) . ?
C26 C27 1.524(3) . ?
C27 C29 1.529(4) . ?
C27 C28 1.535(4) . ?
C27 H136 0.90(2) . ?
C28 H137 0.93(3) . ?
C28 H138 0.98(3) . ?
C28 H139 1.02(3) . ?
C29 H140 0.96(3) . ?
C29 H141 0.99(3) . ?
C29 H142 1.01(3) . ?
C30 C32 1.520(4) . ?
C30 C31 1.530(4) . ?
C30 H143 0.93(2) . ?
C31 H144 0.98(3) . ?
C31 H145 1.00(3) . ?
C31 H146 1.02(3) . ?
C32 H147 0.95(3) . ?
C32 H148 1.02(3) . ?
C32 H149 1.00(3) . ?
N33 C34 1.450(3) . ?
N33 H150 0.74(4) . ?
C34 C39 1.397(4) . ?
C34 C35 1.410(4) . ?
C35 C36 1.388(4) . ?
C35 C43 1.511(4) . ?
C36 C37 1.377(4) . ?
C36 H151 0.93(3) . ?
C37 C38 1.361(4) . ?
C37 H152 0.97(3) . ?
C38 C39 1.400(4) . ?
C38 H153 0.90(3) . ?
C39 C40 1.516(4) . ?
C40 C41 1.525(6) . ?
C40 C42 1.526(5) . ?
C40 H154 0.94(3) . ?
C41 H155 1.00(3) . ?
C41 H156 0.99(3) . ?
C41 H157 0.99(4) . ?
C42 H158 1.00(3) . ?
C42 H159 0.97(3) . ?
C42 H160 1.22(6) . ?
C43 C45 1.526(4) . ?
C43 C44 1.527(4) . ?
C43 H161 0.93(3) . ?
C44 H162 0.99(3) . ?
C44 H163 1.00(3) . ?
C44 H164 0.99(3) . ?
C45 H165 1.07(3) . ?
C45 H166 1.00(3) . ?
C45 H167 0.95(3) . ?
N46 C47 1.414(3) . ?
N46 H168 0.81(3) . ?
C47 C52 1.412(4) . ?
C47 C48 1.417(3) . ?
C48 C49 1.389(4) . ?
C48 C56 1.512(4) . ?
C49 C50 1.370(5) . ?
C49 H169 0.94(3) . ?
C50 C51 1.383(4) . ?
C50 H170 0.95(3) . ?
C51 C52 1.388(4) . ?
C51 H171 0.93(3) . ?
C52 C53 1.509(4) . ?
C53 C55 1.522(4) . ?
C53 C54 1.533(4) . ?
C53 H172 0.95(2) . ?
C54 H173 1.00(3) . ?
C54 H174 0.98(3) . ?
C54 H175 1.02(3) . ?
C55 H176 1.02(3) . ?
C55 H177 1.03(3) . ?
C55 H178 0.96(3) . ?
C56 C57 1.529(5) . ?
C56 C58 1.530(5) . ?
C56 H179 0.89(3) . ?
C57 H180 0.98(4) . ?
C57 H181 1.07(4) . ?
C57 H182 0.97(4) . ?
C58 H183 0.90(4) . ?
C58 H184 1.05(4) . ?
C58 H185 1.02(5) . ?
B59 C71 1.645(4) . ?
B59 C60 1.650(4) . ?
B59 C93 1.655(4) . ?
B59 C82 1.656(4) . ?
C60 C65 1.384(3) . ?
C60 C61 1.390(3) . ?
C61 F66 1.350(3) . ?
C61 C62 1.387(4) . ?
C62 F67 1.348(3) . ?
C62 C63 1.363(4) . ?
C63 F68 1.347(3) . ?
C63 C64 1.378(4) . ?
C64 F69 1.341(3) . ?
C64 C65 1.375(3) . ?
C65 F70 1.360(3) . ?
C71 C76 1.389(3) . ?
C71 C72 1.395(3) . ?
C72 F77 1.356(3) . ?
C72 C73 1.372(3) . ?
C73 F78 1.349(3) . ?
C73 C74 1.366(4) . ?
C74 F79 1.348(3) . ?
C74 C75 1.371(4) . ?
C75 F80 1.349(3) . ?
C75 C76 1.381(3) . ?
C76 F81 1.357(3) . ?
C82 C83 1.388(3) . ?
C82 C87 1.390(3) . ?
C83 F88 1.356(3) . ?
C83 C84 1.378(3) . ?
C84 F89 1.350(3) . ?
C84 C85 1.377(3) . ?
C85 F90 1.347(3) . ?
C85 C86 1.368(3) . ?
C86 F91 1.346(3) . ?
C86 C87 1.381(3) . ?
C87 F92 1.348(3) . ?
C93 C98 1.385(3) . ?
C93 C94 1.384(3) . ?
C94 F99 1.356(3) . ?
C94 C95 1.384(3) . ?
C95 F100 1.348(3) . ?
C95 C96 1.364(4) . ?
C96 F101 1.341(3) . ?
C96 C97 1.371(4) . ?
C97 F102 1.349(3) . ?
C97 C98 1.371(3) . ?
C98 F103 1.356(3) . ?
C104 C105 1.506(5) . ?
C104 H186 1.09(5) . ?
C104 H187 1.06(4) . ?
C104 H188 1.24(5) . ?
C105 O106 1.433(4) . ?
C105 H189 1.11(3) . ?
C105 H190 1.19(4) . ?
O106 C107 1.442(4) . ?
C107 C108 1.497(5) . ?
C107 H191 1.18(3) . ?
C107 H192 1.14(4) . ?
C108 H193 1.12(4) . ?
C108 H194 1.08(4) . ?
C108 H195 1.07(4) . ?

loop_
_geom_torsion_atom_site_label_1
_geom_torsion_atom_site_label_2
_geom_torsion_atom_site_label_3
_geom_torsion_atom_site_label_4
_geom_torsion
_geom_torsion_site_symmetry_1
_geom_torsion_site_symmetry_2
_geom_torsion_site_symmetry_3
_geom_torsion_site_symmetry_4
_geom_torsion_publ_flag
N33 Ti1 N2 C3 -153.14(17) . . . . ?
N46 Ti1 N2 C3 87.92(19) . . . . ?
N6 Ti1 N2 C3 -34.29(18) . . . . ?
N33 Ti1 N2 C7 30.51(19) . . . . ?
N46 Ti1 N2 C7 -88.43(18) . . . . ?
N6 Ti1 N2 C7 149.35(17) . . . . ?
C7 N2 C3 C4 -170.0(2) . . . . ?
Ti1 N2 C3 C4 13.6(3) . . . . ?
C7 N2 C3 C19 9.0(3) . . . . ?
Ti1 N2 C3 C19 -167.31(19) . . . . ?
N2 C3 C4 C5 15.8(4) . . . . ?
C19 C3 C4 C5 -163.2(3) . . . . ?
C3 C4 C5 N6 -9.4(4) . . . . ?
C3 C4 C5 C20 170.5(3) . . . . ?
C4 C5 N6 C21 165.3(2) . . . . ?
C20 C5 N6 C21 -14.7(3) . . . . ?
C4 C5 N6 Ti1 -24.8(3) . . . . ?
C20 C5 N6 Ti1 155.25(19) . . . . ?
N33 Ti1 N6 C5 152.73(17) . . . . ?
N46 Ti1 N6 C5 -81.93(19) . . . . ?
N2 Ti1 N6 C5 39.10(17) . . . . ?
N33 Ti1 N6 C21 -37.7(2) . . . . ?
N46 Ti1 N6 C21 87.68(19) . . . . ?
N2 Ti1 N6 C21 -151.30(17) . . . . ?
C3 N2 C7 C8 100.8(3) . . . . ?
Ti1 N2 C7 C8 -82.9(2) . . . . ?
C3 N2 C7 C12 -81.4(3) . . . . ?
Ti1 N2 C7 C12 95.0(2) . . . . ?
C12 C7 C8 C9 -0.2(4) . . . . ?
N2 C7 C8 C9 177.6(2) . . . . ?
C12 C7 C8 C16 178.1(2) . . . . ?
N2 C7 C8 C16 -4.1(3) . . . . ?
C7 C8 C9 C10 -1.4(4) . . . . ?
C16 C8 C9 C10 -179.7(2) . . . . ?
C8 C9 C10 C11 1.9(4) . . . . ?
C9 C10 C11 C12 -0.8(4) . . . . ?
C10 C11 C12 C7 -0.8(4) . . . . ?
C10 C11 C12 C13 177.4(2) . . . . ?
C8 C7 C12 C11 1.2(4) . . . . ?
N2 C7 C12 C11 -176.5(2) . . . . ?
C8 C7 C12 C13 -176.9(2) . . . . ?
N2 C7 C12 C13 5.4(4) . . . . ?
C11 C12 C13 C14 72.0(3) . . . . ?
C7 C12 C13 C14 -109.9(3) . . . . ?
C11 C12 C13 C15 -52.7(3) . . . . ?
C7 C12 C13 C15 125.4(3) . . . . ?
C9 C8 C16 C18 83.2(3) . . . . ?
C7 C8 C16 C18 -95.0(3) . . . . ?
C9 C8 C16 C17 -43.7(3) . . . . ?
C7 C8 C16 C17 138.1(3) . . . . ?
C5 N6 C21 C26 90.0(3) . . . . ?
Ti1 N6 C21 C26 -79.5(3) . . . . ?
C5 N6 C21 C22 -90.4(3) . . . . ?
Ti1 N6 C21 C22 100.1(2) . . . . ?
C26 C21 C22 C23 0.6(4) . . . . ?
N6 C21 C22 C23 -179.0(2) . . . . ?
C26 C21 C22 C30 -177.8(2) . . . . ?
N6 C21 C22 C30 2.6(3) . . . . ?
C21 C22 C23 C24 1.1(4) . . . . ?
C30 C22 C23 C24 179.6(2) . . . . ?
C22 C23 C24 C25 -1.6(4) . . . . ?
C23 C24 C25 C26 0.3(4) . . . . ?
C24 C25 C26 C21 1.4(4) . . . . ?
C24 C25 C26 C27 -176.8(2) . . . . ?
C22 C21 C26 C25 -1.8(4) . . . . ?
N6 C21 C26 C25 177.8(2) . . . . ?
C22 C21 C26 C27 176.2(2) . . . . ?
N6 C21 C26 C27 -4.2(4) . . . . ?
C25 C26 C27 C29 -67.8(3) . . . . ?
C21 C26 C27 C29 114.2(3) . . . . ?
C25 C26 C27 C28 55.8(3) . . . . ?
C21 C26 C27 C28 -122.3(3) . . . . ?
C23 C22 C30 C32 30.2(4) . . . . ?
C21 C22 C30 C32 -151.4(3) . . . . ?
C23 C22 C30 C31 -94.0(3) . . . . ?
C21 C22 C30 C31 84.4(3) . . . . ?
N46 Ti1 N33 C34 -6.6(3) . . . . ?
N6 Ti1 N33 C34 124.7(2) . . . . ?
N2 Ti1 N33 C34 -131.8(2) . . . . ?
Ti1 N33 C34 C39 91.3(3) . . . . ?
Ti1 N33 C34 C35 -86.7(3) . . . . ?
C39 C34 C35 C36 -3.3(4) . . . . ?
N33 C34 C35 C36 174.7(3) . . . . ?
C39 C34 C35 C43 170.9(3) . . . . ?
N33 C34 C35 C43 -11.1(4) . . . . ?
C34 C35 C36 C37 0.4(5) . . . . ?
C43 C35 C36 C37 -173.8(3) . . . . ?
C35 C36 C37 C38 2.3(6) . . . . ?
C36 C37 C38 C39 -2.1(6) . . . . ?
C35 C34 C39 C38 3.5(5) . . . . ?
N33 C34 C39 C38 -174.5(3) . . . . ?
C35 C34 C39 C40 -170.5(3) . . . . ?
N33 C34 C39 C40 11.5(5) . . . . ?
C37 C38 C39 C34 -0.7(6) . . . . ?
C37 C38 C39 C40 173.6(4) . . . . ?
C34 C39 C40 C41 96.1(4) . . . . ?
C38 C39 C40 C41 -77.8(4) . . . . ?
C34 C39 C40 C42 -139.2(4) . . . . ?
C38 C39 C40 C42 46.9(5) . . . . ?
C36 C35 C43 C45 -25.7(4) . . . . ?
C34 C35 C43 C45 160.2(3) . . . . ?
C36 C35 C43 C44 97.9(3) . . . . ?
C34 C35 C43 C44 -76.1(3) . . . . ?
N33 Ti1 N46 C47 150.6(5) . . . . ?
N6 Ti1 N46 C47 20.2(5) . . . . ?
N2 Ti1 N46 C47 -88.0(5) . . . . ?
Ti1 N46 C47 C52 28.6(6) . . . . ?
Ti1 N46 C47 C48 -150.6(4) . . . . ?
C52 C47 C48 C49 1.0(4) . . . . ?
N46 C47 C48 C49 -179.7(2) . . . . ?
C52 C47 C48 C56 177.9(2) . . . . ?
N46 C47 C48 C56 -2.8(4) . . . . ?
C47 C48 C49 C50 -0.2(4) . . . . ?
C56 C48 C49 C50 -177.2(3) . . . . ?
C48 C49 C50 C51 -1.0(5) . . . . ?
C49 C50 C51 C52 1.3(5) . . . . ?
C50 C51 C52 C47 -0.5(4) . . . . ?
C50 C51 C52 C53 175.6(3) . . . . ?
N46 C47 C52 C51 -180.0(2) . . . . ?
C48 C47 C52 C51 -0.7(4) . . . . ?
N46 C47 C52 C53 4.1(4) . . . . ?
C48 C47 C52 C53 -176.7(2) . . . . ?
C51 C52 C53 C55 -77.9(3) . . . . ?
C47 C52 C53 C55 98.0(3) . . . . ?
C51 C52 C53 C54 45.2(3) . . . . ?
C47 C52 C53 C54 -138.9(3) . . . . ?
C49 C48 C56 C57 -50.8(4) . . . . ?
C47 C48 C56 C57 132.4(3) . . . . ?
C49 C48 C56 C58 73.5(4) . . . . ?
C47 C48 C56 C58 -103.4(4) . . . . ?
C71 B59 C60 C65 173.3(2) . . . . ?
C93 B59 C60 C65 57.7(3) . . . . ?
C82 B59 C60 C65 -65.0(3) . . . . ?
C71 B59 C60 C61 -16.2(3) . . . . ?
C93 B59 C60 C61 -131.8(3) . . . . ?
C82 B59 C60 C61 105.5(3) . . . . ?
C65 C60 C61 F66 178.5(2) . . . . ?
B59 C60 C61 F66 7.6(4) . . . . ?
C65 C60 C61 C62 -0.6(4) . . . . ?
B59 C60 C61 C62 -171.5(2) . . . . ?
F66 C61 C62 F67 0.4(4) . . . . ?
C60 C61 C62 F67 179.6(2) . . . . ?
F66 C61 C62 C63 -178.0(2) . . . . ?
C60 C61 C62 C63 1.2(4) . . . . ?
F67 C62 C63 F68 0.6(4) . . . . ?
C61 C62 C63 F68 179.0(2) . . . . ?
F67 C62 C63 C64 -179.1(2) . . . . ?
C61 C62 C63 C64 -0.7(4) . . . . ?
F68 C63 C64 F69 -0.7(4) . . . . ?
C62 C63 C64 F69 178.9(2) . . . . ?
F68 C63 C64 C65 -180.0(2) . . . . ?
C62 C63 C64 C65 -0.3(4) . . . . ?
F69 C64 C65 F70 0.9(3) . . . . ?
C63 C64 C65 F70 -179.8(2) . . . . ?
F69 C64 C65 C60 -178.3(2) . . . . ?
C63 C64 C65 C60 0.9(4) . . . . ?
C61 C60 C65 F70 -179.7(2) . . . . ?
B59 C60 C65 F70 -7.8(3) . . . . ?
C61 C60 C65 C64 -0.5(4) . . . . ?
B59 C60 C65 C64 171.4(2) . . . . ?
C60 B59 C71 C76 132.5(3) . . . . ?
C93 B59 C71 C76 -104.9(3) . . . . ?
C82 B59 C71 C76 18.0(3) . . . . ?
C60 B59 C71 C72 -56.5(3) . . . . ?
C93 B59 C71 C72 66.1(3) . . . . ?
C82 B59 C71 C72 -171.0(2) . . . . ?
C76 C71 C72 F77 177.2(2) . . . . ?
B59 C71 C72 F77 5.0(3) . . . . ?
C76 C71 C72 C73 -1.8(4) . . . . ?
B59 C71 C72 C73 -174.0(2) . . . . ?
F77 C72 C73 F78 1.6(4) . . . . ?
C71 C72 C73 F78 -179.4(2) . . . . ?
F77 C72 C73 C74 -177.9(2) . . . . ?
C71 C72 C73 C74 1.2(4) . . . . ?
F78 C73 C74 F79 0.3(4) . . . . ?
C72 C73 C74 F79 179.7(2) . . . . ?
F78 C73 C74 C75 -179.5(2) . . . . ?
C72 C73 C74 C75 -0.1(4) . . . . ?
F79 C74 C75 F80 0.1(4) . . . . ?
C73 C74 C75 F80 179.9(2) . . . . ?
F79 C74 C75 C76 180.0(2) . . . . ?
C73 C74 C75 C76 -0.2(4) . . . . ?
F80 C75 C76 F81 -0.8(3) . . . . ?
C74 C75 C76 F81 179.3(2) . . . . ?
F80 C75 C76 C71 179.4(2) . . . . ?
C74 C75 C76 C71 -0.5(4) . . . . ?
C72 C71 C76 F81 -178.4(2) . . . . ?
B59 C71 C76 F81 -6.9(4) . . . . ?
C72 C71 C76 C75 1.4(4) . . . . ?
B59 C71 C76 C75 172.9(2) . . . . ?
C71 B59 C82 C83 55.7(3) . . . . ?
C60 B59 C82 C83 -67.4(3) . . . . ?
C93 B59 C82 C83 170.7(2) . . . . ?
C71 B59 C82 C87 -133.5(2) . . . . ?
C60 B59 C82 C87 103.4(3) . . . . ?
C93 B59 C82 C87 -18.5(3) . . . . ?
C87 C82 C83 F88 -177.2(2) . . . . ?
B59 C82 C83 F88 -5.2(3) . . . . ?
C87 C82 C83 C84 2.9(4) . . . . ?
B59 C82 C83 C84 175.0(2) . . . . ?
F88 C83 C84 F89 -2.1(3) . . . . ?
C82 C83 C84 F89 177.8(2) . . . . ?
F88 C83 C84 C85 177.6(2) . . . . ?
C82 C83 C84 C85 -2.5(4) . . . . ?
F89 C84 C85 F90 0.2(4) . . . . ?
C83 C84 C85 F90 -179.5(2) . . . . ?
F89 C84 C85 C86 179.9(2) . . . . ?
C83 C84 C85 C86 0.2(4) . . . . ?
F90 C85 C86 F91 1.9(3) . . . . ?
C84 C85 C86 F91 -177.8(2) . . . . ?
F90 C85 C86 C87 -179.0(2) . . . . ?
C84 C85 C86 C87 1.3(4) . . . . ?
F91 C86 C87 F92 -1.4(3) . . . . ?
C85 C86 C87 F92 179.5(2) . . . . ?
F91 C86 C87 C82 178.3(2) . . . . ?
C85 C86 C87 C82 -0.8(4) . . . . ?
C83 C82 C87 F92 178.5(2) . . . . ?
B59 C82 C87 F92 7.3(4) . . . . ?
C83 C82 C87 C86 -1.2(3) . . . . ?
B59 C82 C87 C86 -172.5(2) . . . . ?
C71 B59 C93 C98 63.7(3) . . . . ?
C60 B59 C93 C98 -172.7(2) . . . . ?
C82 B59 C93 C98 -58.3(3) . . . . ?
C71 B59 C93 C94 -105.2(3) . . . . ?
C60 B59 C93 C94 18.5(3) . . . . ?
C82 B59 C93 C94 132.9(2) . . . . ?
C98 C93 C94 F99 -179.2(2) . . . . ?
B59 C93 C94 F99 -9.7(4) . . . . ?
C98 C93 C94 C95 0.7(4) . . . . ?
B59 C93 C94 C95 170.2(2) . . . . ?
F99 C94 C95 F100 -0.8(4) . . . . ?
C93 C94 C95 F100 179.2(2) . . . . ?
F99 C94 C95 C96 179.3(2) . . . . ?
C93 C94 C95 C96 -0.7(4) . . . . ?
F100 C95 C96 F101 -1.0(4) . . . . ?
C94 C95 C96 F101 178.9(2) . . . . ?
F100 C95 C96 C97 -179.7(2) . . . . ?
C94 C95 C96 C97 0.2(4) . . . . ?
F101 C96 C97 F102 1.0(4) . . . . ?
C95 C96 C97 F102 179.7(2) . . . . ?
F101 C96 C97 C98 -178.6(2) . . . . ?
C95 C96 C97 C98 0.1(4) . . . . ?
F102 C97 C98 F103 1.1(4) . . . . ?
C96 C97 C98 F103 -179.4(2) . . . . ?
F102 C97 C98 C93 -179.6(2) . . . . ?
C96 C97 C98 C93 0.0(4) . . . . ?
C94 C93 C98 F103 178.9(2) . . . . ?
B59 C93 C98 F103 8.8(3) . . . . ?
C94 C93 C98 C97 -0.4(4) . . . . ?
B59 C93 C98 C97 -170.6(2) . . . . ?
C104 C105 O106 C107 179.4(3) . . . . ?
C105 O106 C107 C108 -179.1(3) . . . . ?
